data_7126772
loop_
_publ_author_name
'Marinova, Maya'
'Bonnefont, Antoine'
'Achard, Thierry'
'Maisse-Fran\,cois, Aline'
'Bellemin-Laponnaz, St\'ephane'

_publ_section_title
;
 Chiral stimuli-responsive metallo-supramolecular assembly induced by
 Cu<sup>II</sup>/Cu<sup>I</sup> redox change.
;
_journal_issue 61
_journal_name_full 'Chemical communications (Cambridge, England)'
_journal_page_first 8703
_journal_page_last 8706
_journal_paper_doi 10.1039/d0cc01716g
_journal_volume 56
_journal_year 2020
_chemical_formula_moiety 'C42 H60 Cu N4 O4, 2(B F4), C H2 Cl2'
_chemical_formula_sum 'C43 H62 B2 Cl2 Cu F8 N4 O4'
_chemical_formula_weight 1007.02
_space_group_crystal_system triclinic
_space_group_IT_number 2
_space_group_name_Hall '-P 1'
_space_group_name_H-M_alt 'P -1'
_atom_sites_solution_hydrogens geom
_atom_sites_solution_primary direct
_atom_sites_solution_secondary difmap
_audit_creation_method SHELXL-2014/7
_audit_update_record
;
2020-02-18 deposited with the CCDC.	2020-06-24 downloaded from the CCDC.
;
_cell_angle_alpha 82.8470(10)
_cell_angle_beta 81.6010(10)
_cell_angle_gamma 83.0380(10)
_cell_formula_units_Z 2
_cell_length_a 11.9804(2)
_cell_length_b 14.2208(3)
_cell_length_c 14.3883(3)
_cell_measurement_reflns_used 47472
_cell_measurement_temperature 173(2)
_cell_measurement_theta_max 27.485
_cell_measurement_theta_min 0.998
_cell_volume 2392.89(8)
_computing_cell_refinement 'Denzo (Otwinowski & Minor, 1997)'
_computing_data_collection 'Collect (Nonius B.V., 1998)'
_computing_data_reduction 'Denzo (Otwinowski & Minor, 1997)'
_computing_molecular_graphics 'Mercury (Macrae et al., 2008)'
_computing_publication_material 'SHELXL-2014/7 (Sheldrick, 2014)'
_computing_structure_refinement 'SHELXL-2014/7 (Sheldrick, 2014)'
_computing_structure_solution 'SHELXS-2014 (Sheldrick, 2014)'
_diffrn_ambient_temperature 173(2)
_diffrn_measured_fraction_theta_full 1.000
_diffrn_measured_fraction_theta_max 0.999
_diffrn_measurement_device_type KappaCCD
_diffrn_measurement_method 'phi and omega scans'
_diffrn_radiation_monochromator graphite
_diffrn_radiation_type MoK\a
_diffrn_radiation_wavelength 0.71073
_diffrn_reflns_av_R_equivalents 0.0750
_diffrn_reflns_av_unetI/netI 0.0453
_diffrn_reflns_Laue_measured_fraction_full 1.000
_diffrn_reflns_Laue_measured_fraction_max 0.999
_diffrn_reflns_limit_h_max 15
_diffrn_reflns_limit_h_min -15
_diffrn_reflns_limit_k_max 18
_diffrn_reflns_limit_k_min -18
_diffrn_reflns_limit_l_max 18
_diffrn_reflns_limit_l_min -18
_diffrn_reflns_number 69465
_diffrn_reflns_point_group_measured_fraction_full 1.000
_diffrn_reflns_point_group_measured_fraction_max 0.999
_diffrn_reflns_theta_full 25.242
_diffrn_reflns_theta_max 27.459
_diffrn_reflns_theta_min 1.439
_diffrn_source 'sealed tube'
_exptl_absorpt_coefficient_mu 0.644
_exptl_absorpt_correction_T_max 0.91434
_exptl_absorpt_correction_T_min 0.72597
_exptl_absorpt_correction_type multi-scan
_exptl_absorpt_process_details 'MULscanABS in PLATON (Spek, 2003)'
_exptl_crystal_colour blue
_exptl_crystal_density_diffrn 1.398
_exptl_crystal_description prism
_exptl_crystal_F_000 1050
_exptl_crystal_size_max 0.500
_exptl_crystal_size_mid 0.380
_exptl_crystal_size_min 0.200
_refine_diff_density_max 0.889
_refine_diff_density_min -0.831
_refine_diff_density_rms 0.151
_refine_ls_extinction_method none
_refine_ls_goodness_of_fit_ref 1.074
_refine_ls_hydrogen_treatment constr
_refine_ls_matrix_type full
_refine_ls_number_parameters 587
_refine_ls_number_reflns 10963
_refine_ls_number_restraints 0
_refine_ls_restrained_S_all 1.074
_refine_ls_R_factor_all 0.0789
_refine_ls_R_factor_gt 0.0576
_refine_ls_shift/su_max 0.001
_refine_ls_shift/su_mean 0.000
_refine_ls_structure_factor_coef Fsqd
_refine_ls_weighting_details 'w=1/[\s^2^(Fo^2^)+(0.0889P)^2^+1.9702P] where P=(Fo^2^+2Fc^2^)/3'
_refine_ls_weighting_scheme calc
_refine_ls_wR_factor_gt 0.1511
_refine_ls_wR_factor_ref 0.1689
_reflns_Friedel_coverage 0.000
_reflns_number_gt 8754
_reflns_number_total 10963
_reflns_threshold_expression 'I > 2\s(I)'
_cod_data_source_file d0cc01716g2.cif
_cod_data_source_block sblmm171213
_cod_depositor_comments 'Adding full bibliography for 7126771--7126772.cif.'
_cod_database_code 7126772
_shelx_shelxl_version_number 2014/7
_shelx_space_group_comment
;
The symmetry employed for this shelxl refinement is uniquely defined
by the following loop, which should always be used as a source of
symmetry information in preference to the above space-group names.
They are only intended as comments.
;
_shelx_estimated_absorpt_t_min 0.739
_shelx_estimated_absorpt_t_max 0.882

loop_
_space_group_symop_operation_xyz
'x, y, z'
'-x, -y, -z'

loop_
_atom_site_label
_atom_site_type_symbol
_atom_site_fract_x
_atom_site_fract_y
_atom_site_fract_z
_atom_site_U_iso_or_equiv
_atom_site_adp_type
_atom_site_occupancy
_atom_site_site_symmetry_order
_atom_site_calc_flag
_atom_site_refinement_flags_posn
_atom_site_refinement_flags_adp
_atom_site_refinement_flags_occupancy
_atom_site_disorder_assembly
_atom_site_disorder_group
C1 C 0.9028(2) 0.03810(19) 0.2790(2) 0.0295(6) Uani 1 1 d . . . . .
H1 H 0.9754 0.0635 0.2849 0.035 Uiso 1 1 calc R U . . .
C2 C 0.9277(3) -0.0399(2) 0.2128(2) 0.0494(9) Uani 1 1 d . . . . .
H2A H 1.0065 -0.0415 0.1804 0.059 Uiso 1 1 calc R U . . .
H2B H 0.9160 -0.1031 0.2479 0.059 Uiso 1 1 calc R U . . .
C3 C 0.8028(3) 0.0765(2) 0.1567(2) 0.0343(6) Uani 1 1 d . . . . .
C4 C 0.8447(4) 0.0070(3) 0.3770(3) 0.0533(10) Uani 1 1 d . . . . .
H4 H 0.8257 0.0644 0.4123 0.064 Uiso 1 1 calc R U . . .
C5 C 0.7340(4) -0.0366(4) 0.3738(5) 0.100(2) Uani 1 1 d . . . . .
H5A H 0.6825 0.0099 0.3403 0.150 Uiso 1 1 calc R U . . .
H5B H 0.6980 -0.0535 0.4384 0.150 Uiso 1 1 calc R U . . .
H5C H 0.7511 -0.0939 0.3408 0.150 Uiso 1 1 calc R U . . .
C6 C 0.9282(5) -0.0646(3) 0.4299(3) 0.0721(13) Uani 1 1 d . . . . .
H6A H 0.9386 -0.1252 0.4023 0.108 Uiso 1 1 calc R U . . .
H6B H 0.8973 -0.0751 0.4968 0.108 Uiso 1 1 calc R U . . .
H6C H 1.0014 -0.0388 0.4240 0.108 Uiso 1 1 calc R U . . .
C7 C 0.7251(3) 0.1167(2) 0.0844(2) 0.0356(7) Uani 1 1 d . . . . .
C8 C 0.6862(2) 0.2212(2) 0.0892(2) 0.0312(6) Uani 1 1 d . . . . .
C9 C 0.5893(3) 0.3581(2) 0.0364(2) 0.0390(7) Uani 1 1 d . . . . .
H9A H 0.5056 0.3635 0.0514 0.047 Uiso 1 1 calc R U . . .
H9B H 0.6106 0.4052 -0.0180 0.047 Uiso 1 1 calc R U . . .
C10 C 0.6448(2) 0.3733(2) 0.1228(2) 0.0300(6) Uani 1 1 d . . . . .
H10 H 0.5840 0.3947 0.1734 0.036 Uiso 1 1 calc R U . . .
C11 C 0.7347(2) 0.4429(2) 0.1052(2) 0.0314(6) Uani 1 1 d . . . . .
H11 H 0.7704 0.4394 0.1644 0.038 Uiso 1 1 calc R U . . .
C12 C 0.8286(3) 0.4201(2) 0.0253(2) 0.0392(7) Uani 1 1 d . . . . .
H12A H 0.7971 0.4290 -0.0347 0.059 Uiso 1 1 calc R U . . .
H12B H 0.8612 0.3538 0.0371 0.059 Uiso 1 1 calc R U . . .
H12C H 0.8878 0.4626 0.0221 0.059 Uiso 1 1 calc R U . . .
C13 C 0.6774(3) 0.5443(2) 0.0862(2) 0.0414(7) Uani 1 1 d . . . . .
H13A H 0.7330 0.5900 0.0841 0.062 Uiso 1 1 calc R U . . .
H13B H 0.6151 0.5564 0.1369 0.062 Uiso 1 1 calc R U . . .
H13C H 0.6475 0.5514 0.0256 0.062 Uiso 1 1 calc R U . . .
C14 C 0.7871(3) 0.1028(2) -0.0167(2) 0.0378(7) Uani 1 1 d . . . . .
H14A H 0.8175 0.0350 -0.0183 0.045 Uiso 1 1 calc R U . . .
H14B H 0.7310 0.1174 -0.0620 0.045 Uiso 1 1 calc R U . . .
C15 C 0.8842(3) 0.1644(2) -0.0494(2) 0.0390(7) Uani 1 1 d . . . . .
C16 C 0.9829(3) 0.1507(3) -0.0078(2) 0.0452(8) Uani 1 1 d . . . . .
H16 H 0.9904 0.1018 0.0430 0.054 Uiso 1 1 calc R U . . .
C17 C 1.0705(3) 0.2064(3) -0.0386(3) 0.0576(10) Uani 1 1 d . . . . .
H17 H 1.1375 0.1962 -0.0091 0.069 Uiso 1 1 calc R U . . .
C18 C 1.0597(4) 0.2779(3) -0.1136(3) 0.0624(11) Uani 1 1 d . . . . .
H18 H 1.1190 0.3172 -0.1348 0.075 Uiso 1 1 calc R U . . .
C19 C 0.9621(4) 0.2914(3) -0.1570(3) 0.0551(10) Uani 1 1 d . . . . .
H19 H 0.9551 0.3391 -0.2088 0.066 Uiso 1 1 calc R U . . .
C20 C 0.8746(3) 0.2351(2) -0.1247(2) 0.0450(8) Uani 1 1 d . . . . .
H20 H 0.8076 0.2450 -0.1542 0.054 Uiso 1 1 calc R U . . .
C21 C 0.6188(3) 0.0613(2) 0.1024(3) 0.0468(8) Uani 1 1 d . . . . .
H21A H 0.5815 0.0664 0.1671 0.070 Uiso 1 1 calc R U . . .
H21B H 0.6418 -0.0059 0.0937 0.070 Uiso 1 1 calc R U . . .
H21C H 0.5661 0.0885 0.0577 0.070 Uiso 1 1 calc R U . . .
C22 C 0.5250(2) 0.2941(2) 0.3581(2) 0.0315(6) Uani 1 1 d . . . . .
H22 H 0.5054 0.3362 0.3005 0.038 Uiso 1 1 calc R U . . .
C23 C 0.4736(3) 0.3425(3) 0.4458(2) 0.0424(8) Uani 1 1 d . . . . .
H23A H 0.4436 0.4094 0.4283 0.051 Uiso 1 1 calc R U . . .
H23B H 0.4116 0.3080 0.4824 0.051 Uiso 1 1 calc R U . . .
C24 C 0.6626(2) 0.3130(2) 0.4428(2) 0.0302(6) Uani 1 1 d . . . . .
C25 C 0.4901(3) 0.1956(3) 0.3545(3) 0.0552(10) Uani 1 1 d . . . . .
H25 H 0.5391 0.1668 0.3007 0.066 Uiso 1 1 calc R U . . .
C26 C 0.5072(4) 0.1288(3) 0.4468(4) 0.0920(19) Uani 1 1 d . . . . .
H26A H 0.4589 0.1551 0.5005 0.138 Uiso 1 1 calc R U . . .
H26B H 0.5869 0.1240 0.4572 0.138 Uiso 1 1 calc R U . . .
H26C H 0.4867 0.0654 0.4409 0.138 Uiso 1 1 calc R U . . .
C27 C 0.3674(4) 0.2046(5) 0.3348(6) 0.110(2) Uani 1 1 d . . . . .
H27A H 0.3192 0.2418 0.3812 0.165 Uiso 1 1 calc R U . . .
H27B H 0.3421 0.1410 0.3395 0.165 Uiso 1 1 calc R U . . .
H27C H 0.3621 0.2369 0.2711 0.165 Uiso 1 1 calc R U . . .
C28 C 0.7697(2) 0.3152(2) 0.4849(2) 0.0325(6) Uani 1 1 d . . . . .
C29 C 0.8756(2) 0.2987(2) 0.4156(2) 0.0285(6) Uani 1 1 d . . . . .
C30 C 1.0655(2) 0.2857(2) 0.3772(2) 0.0344(6) Uani 1 1 d . . . . .
H30A H 1.1082 0.2270 0.4039 0.041 Uiso 1 1 calc R U . . .
H30B H 1.1178 0.3355 0.3583 0.041 Uiso 1 1 calc R U . . .
C31 C 1.0100(2) 0.26632(19) 0.2929(2) 0.0270(6) Uani 1 1 d . . . . .
H31 H 1.0397 0.2015 0.2745 0.032 Uiso 1 1 calc R U . . .
C32 C 1.0239(2) 0.3401(2) 0.2062(2) 0.0321(6) Uani 1 1 d . . . . .
H32 H 0.9728 0.3265 0.1616 0.039 Uiso 1 1 calc R U . . .
C33 C 1.1462(3) 0.3269(3) 0.1562(2) 0.0446(8) Uani 1 1 d . . . . .
H33A H 1.1517 0.3656 0.0947 0.067 Uiso 1 1 calc R U . . .
H33B H 1.1671 0.2596 0.1469 0.067 Uiso 1 1 calc R U . . .
H33C H 1.1978 0.3470 0.1950 0.067 Uiso 1 1 calc R U . . .
C34 C 0.9905(3) 0.4429(2) 0.2284(3) 0.0417(7) Uani 1 1 d . . . . .
H34A H 0.9137 0.4484 0.2632 0.063 Uiso 1 1 calc R U . . .
H34B H 0.9923 0.4854 0.1692 0.063 Uiso 1 1 calc R U . . .
H34C H 1.0440 0.4606 0.2669 0.063 Uiso 1 1 calc R U . . .
C35 C 0.7668(3) 0.4117(2) 0.5263(2) 0.0390(7) Uani 1 1 d . . . . .
H35A H 0.6963 0.4203 0.5712 0.047 Uiso 1 1 calc R U . . .
H35B H 0.8314 0.4074 0.5629 0.047 Uiso 1 1 calc R U . . .
C36 C 0.7721(3) 0.4996(2) 0.4556(2) 0.0374(7) Uani 1 1 d . . . . .
C37 C 0.6923(3) 0.5269(2) 0.3927(2) 0.0415(7) Uani 1 1 d . . . . .
H37 H 0.6344 0.4872 0.3912 0.050 Uiso 1 1 calc R U . . .
C38 C 0.6960(3) 0.6105(3) 0.3329(3) 0.0489(8) Uani 1 1 d . . . . .
H38 H 0.6418 0.6274 0.2900 0.059 Uiso 1 1 calc R U . . .
C39 C 0.7788(4) 0.6696(3) 0.3354(3) 0.0561(10) Uani 1 1 d . . . . .
H39 H 0.7812 0.7277 0.2950 0.067 Uiso 1 1 calc R U . . .
C40 C 0.8583(4) 0.6435(3) 0.3975(3) 0.0617(11) Uani 1 1 d . . . . .
H40 H 0.9157 0.6836 0.3992 0.074 Uiso 1 1 calc R U . . .
C41 C 0.8546(3) 0.5605(3) 0.4561(3) 0.0527(9) Uani 1 1 d . . . . .
H41 H 0.9097 0.5438 0.4982 0.063 Uiso 1 1 calc R U . . .
C42 C 0.7735(3) 0.2336(3) 0.5675(2) 0.0446(8) Uani 1 1 d . . . . .
H42A H 0.7089 0.2455 0.6164 0.067 Uiso 1 1 calc R U . . .
H42B H 0.8444 0.2313 0.5946 0.067 Uiso 1 1 calc R U . . .
H42C H 0.7696 0.1726 0.5437 0.067 Uiso 1 1 calc R U . . .
C43 C 0.4702(5) 0.8121(5) 0.1934(5) 0.102(2) Uani 1 1 d . . . . .
H43A H 0.4328 0.7527 0.2091 0.123 Uiso 1 1 calc R U . . .
H43B H 0.4130 0.8637 0.1727 0.123 Uiso 1 1 calc R U . . .
B1 B 0.2175(4) 0.0195(4) 0.2352(4) 0.0606(12) Uani 1 1 d . . . . .
B2 B 0.3523(3) 0.5155(3) 0.2410(3) 0.0427(9) Uani 1 1 d . . . . .
N1 N 0.83039(19) 0.11350(16) 0.22562(16) 0.0268(5) Uani 1 1 d . . . . .
N2 N 0.69391(19) 0.27413(16) 0.15339(17) 0.0279(5) Uani 1 1 d . . . . .
N3 N 0.64932(18) 0.29020(16) 0.36148(16) 0.0266(5) Uani 1 1 d . . . . .
N4 N 0.88750(18) 0.26667(16) 0.33504(16) 0.0259(5) Uani 1 1 d . . . . .
O1 O 0.8459(2) -0.01277(15) 0.14500(17) 0.0469(6) Uani 1 1 d . . . . .
O2 O 0.63438(19) 0.26134(15) 0.01627(16) 0.0389(5) Uani 1 1 d . . . . .
O3 O 0.56874(17) 0.33819(17) 0.49982(15) 0.0401(5) Uani 1 1 d . . . . .
O4 O 0.96964(17) 0.31806(16) 0.44588(15) 0.0372(5) Uani 1 1 d . . . . .
F1 F 0.1807(2) 0.0587(2) 0.3198(2) 0.0765(8) Uani 1 1 d . . . . .
F2 F 0.3314(2) 0.0263(3) 0.2073(3) 0.1018(11) Uani 1 1 d . . . . .
F3 F 0.1983(3) -0.07564(17) 0.2461(2) 0.0821(8) Uani 1 1 d . . . . .
F4 F 0.1547(2) 0.06917(19) 0.1684(2) 0.0778(7) Uani 1 1 d . . . . .
F5 F 0.4479(2) 0.52096(19) 0.28225(17) 0.0652(6) Uani 1 1 d . . . . .
F6 F 0.38446(19) 0.47254(19) 0.15846(15) 0.0628(6) Uani 1 1 d . . . . .
F7 F 0.3005(3) 0.6036(2) 0.2227(3) 0.1190(14) Uani 1 1 d . . . . .
F8 F 0.2842(2) 0.4585(2) 0.30461(17) 0.0767(8) Uani 1 1 d . . . . .
Cu1 Cu 0.76806(2) 0.23834(2) 0.26675(2) 0.02293(11) Uani 1 1 d . . . . .
Cl1 Cl 0.51871(14) 0.84079(13) 0.29579(13) 0.1057(5) Uani 1 1 d . . . . .
Cl2 Cl 0.57934(13) 0.79696(10) 0.10143(14) 0.0981(5) Uani 1 1 d . . . . .

loop_
_atom_site_aniso_label
_atom_site_aniso_U_11
_atom_site_aniso_U_22
_atom_site_aniso_U_33
_atom_site_aniso_U_23
_atom_site_aniso_U_13
_atom_site_aniso_U_12
C1 0.0331(14) 0.0214(13) 0.0328(15) -0.0025(11) -0.0050(11) 0.0027(11)
C2 0.071(2) 0.0383(18) 0.0381(18) -0.0131(15) -0.0192(16) 0.0214(16)
C3 0.0450(17) 0.0236(14) 0.0334(15) -0.0054(12) -0.0048(13) 0.0021(12)
C4 0.075(3) 0.0344(17) 0.0404(19) 0.0044(15) 0.0099(17) 0.0035(17)
C5 0.071(3) 0.072(3) 0.136(5) 0.031(3) 0.028(3) -0.013(3)
C6 0.123(4) 0.046(2) 0.044(2) 0.0078(18) -0.021(2) 0.004(2)
C7 0.0422(17) 0.0309(15) 0.0353(16) -0.0080(12) -0.0079(13) -0.0023(13)
C8 0.0328(14) 0.0297(14) 0.0320(15) -0.0052(12) -0.0074(11) -0.0016(11)
C9 0.0394(17) 0.0319(15) 0.0470(18) -0.0050(13) -0.0172(14) 0.0059(13)
C10 0.0304(14) 0.0263(14) 0.0320(15) -0.0027(11) -0.0074(11) 0.0063(11)
C11 0.0348(15) 0.0294(14) 0.0297(14) -0.0032(11) -0.0068(11) 0.0012(12)
C12 0.0392(17) 0.0398(17) 0.0361(17) -0.0005(13) -0.0025(13) -0.0011(13)
C13 0.0498(19) 0.0276(15) 0.0457(19) -0.0036(13) -0.0085(15) 0.0022(13)
C14 0.0492(18) 0.0348(16) 0.0312(15) -0.0135(13) -0.0105(13) 0.0047(13)
C15 0.0464(18) 0.0372(17) 0.0329(16) -0.0154(13) -0.0009(13) 0.0048(14)
C16 0.0474(19) 0.051(2) 0.0372(18) -0.0180(15) -0.0017(14) 0.0014(16)
C17 0.048(2) 0.076(3) 0.051(2) -0.030(2) 0.0019(17) -0.0051(19)
C18 0.059(2) 0.066(3) 0.064(3) -0.032(2) 0.014(2) -0.018(2)
C19 0.073(3) 0.042(2) 0.047(2) -0.0124(16) 0.0102(19) -0.0063(18)
C20 0.052(2) 0.0399(18) 0.0412(18) -0.0127(14) -0.0029(15) 0.0057(15)
C21 0.051(2) 0.0401(18) 0.053(2) -0.0093(16) -0.0084(16) -0.0139(15)
C22 0.0211(13) 0.0356(15) 0.0360(16) -0.0049(12) -0.0006(11) 0.0018(11)
C23 0.0242(14) 0.060(2) 0.0414(18) -0.0151(16) 0.0021(12) 0.0023(14)
C24 0.0288(14) 0.0321(14) 0.0278(14) -0.0062(11) 0.0018(11) 0.0007(11)
C25 0.0293(16) 0.050(2) 0.088(3) -0.023(2) 0.0068(17) -0.0104(15)
C26 0.074(3) 0.051(3) 0.134(5) 0.015(3) 0.031(3) -0.014(2)
C27 0.046(3) 0.112(5) 0.193(7) -0.069(5) -0.029(3) -0.018(3)
C28 0.0306(14) 0.0386(16) 0.0276(14) -0.0074(12) -0.0026(11) 0.0011(12)
C29 0.0280(13) 0.0282(14) 0.0296(14) -0.0054(11) -0.0066(11) 0.0011(11)
C30 0.0237(13) 0.0417(17) 0.0370(16) -0.0018(13) -0.0054(11) -0.0008(12)
C31 0.0200(12) 0.0255(13) 0.0353(15) -0.0053(11) -0.0030(10) -0.0003(10)
C32 0.0291(14) 0.0356(15) 0.0319(15) -0.0030(12) -0.0034(11) -0.0064(12)
C33 0.0356(16) 0.056(2) 0.0416(18) -0.0045(15) 0.0055(14) -0.0138(15)
C34 0.0451(18) 0.0314(16) 0.0477(19) 0.0022(14) -0.0087(14) -0.0044(13)
C35 0.0424(17) 0.0460(18) 0.0310(16) -0.0173(14) -0.0070(13) 0.0015(14)
C36 0.0384(16) 0.0373(16) 0.0385(17) -0.0197(13) -0.0045(13) 0.0025(13)
C37 0.0452(18) 0.0376(17) 0.0441(18) -0.0138(14) -0.0087(14) -0.0011(14)
C38 0.059(2) 0.0419(19) 0.048(2) -0.0139(16) -0.0142(17) 0.0033(16)
C39 0.069(3) 0.043(2) 0.056(2) -0.0086(17) -0.0008(19) -0.0091(18)
C40 0.059(2) 0.053(2) 0.077(3) -0.010(2) -0.011(2) -0.0190(19)
C41 0.048(2) 0.054(2) 0.061(2) -0.0192(18) -0.0157(17) -0.0058(17)
C42 0.0430(18) 0.055(2) 0.0311(16) 0.0049(15) -0.0040(13) 0.0013(15)
C43 0.061(3) 0.111(5) 0.144(6) -0.038(4) -0.035(3) 0.004(3)
B1 0.051(3) 0.058(3) 0.076(3) -0.031(3) -0.003(2) -0.004(2)
B2 0.042(2) 0.049(2) 0.0356(19) -0.0072(16) -0.0030(15) 0.0051(17)
N1 0.0302(12) 0.0225(11) 0.0269(12) -0.0047(9) -0.0044(9) 0.0028(9)
N2 0.0286(12) 0.0231(11) 0.0316(12) -0.0047(9) -0.0060(9) 0.0024(9)
N3 0.0195(10) 0.0305(12) 0.0291(12) -0.0060(10) -0.0008(9) 0.0002(9)
N4 0.0217(11) 0.0238(11) 0.0313(12) -0.0041(9) -0.0014(9) -0.0002(8)
O1 0.0704(16) 0.0286(11) 0.0438(13) -0.0141(10) -0.0194(12) 0.0116(11)
O2 0.0477(13) 0.0341(11) 0.0377(12) -0.0089(9) -0.0181(10) 0.0048(9)
O3 0.0298(10) 0.0567(14) 0.0318(11) -0.0139(10) 0.0050(8) 0.0025(10)
O4 0.0300(10) 0.0505(13) 0.0348(11) -0.0125(10) -0.0111(8) -0.0029(9)
F1 0.0669(15) 0.0849(18) 0.0863(19) -0.0431(15) -0.0093(13) -0.0087(13)
F2 0.0526(15) 0.115(3) 0.135(3) -0.038(2) 0.0089(16) 0.0028(16)
F3 0.126(2) 0.0441(13) 0.0862(19) -0.0121(13) -0.0454(18) -0.0045(14)
F4 0.0780(17) 0.0660(16) 0.0825(19) -0.0007(14) -0.0063(14) 0.0072(13)
F5 0.0616(14) 0.0816(17) 0.0582(14) -0.0148(12) -0.0188(11) -0.0104(12)
F6 0.0588(13) 0.0914(18) 0.0389(11) -0.0255(11) -0.0020(10) 0.0033(12)
F7 0.153(3) 0.086(2) 0.104(2) -0.0072(19) -0.039(2) 0.070(2)
F8 0.0786(17) 0.106(2) 0.0518(14) -0.0276(14) 0.0117(12) -0.0397(15)
Cu1 0.02151(17) 0.02283(17) 0.02426(18) -0.00664(12) -0.00226(12) 0.00161(12)
Cl1 0.0972(11) 0.1104(12) 0.1091(12) 0.0160(10) -0.0385(9) -0.0075(9)
Cl2 0.0919(10) 0.0639(8) 0.1423(14) -0.0297(8) -0.0186(9) -0.0013(7)

loop_
_atom_type_symbol
_atom_type_description
_atom_type_scat_dispersion_real
_atom_type_scat_dispersion_imag
_atom_type_scat_source
C C 0.0033 0.0016 'International Tables Vol C Tables 4.2.6.8 and 6.1.1.4'
H H 0.0000 0.0000 'International Tables Vol C Tables 4.2.6.8 and 6.1.1.4'
B B 0.0013 0.0007 'International Tables Vol C Tables 4.2.6.8 and 6.1.1.4'
N N 0.0061 0.0033 'International Tables Vol C Tables 4.2.6.8 and 6.1.1.4'
O O 0.0106 0.0060 'International Tables Vol C Tables 4.2.6.8 and 6.1.1.4'
F F 0.0171 0.0103 'International Tables Vol C Tables 4.2.6.8 and 6.1.1.4'
Cu Cu 0.3201 1.2651 'International Tables Vol C Tables 4.2.6.8 and 6.1.1.4'
Cl Cl 0.1484 0.1585 'International Tables Vol C Tables 4.2.6.8 and 6.1.1.4'

loop_
_geom_angle_atom_site_label_1
_geom_angle_atom_site_label_2
_geom_angle_atom_site_label_3
_geom_angle
_geom_angle_site_symmetry_1
_geom_angle_site_symmetry_3
_geom_angle_publ_flag
N1 C1 C4 112.4(2) . . ?
N1 C1 C2 102.4(2) . . ?
C4 C1 C2 114.7(3) . . ?
N1 C1 H1 109.0 . . ?
C4 C1 H1 109.0 . . ?
C2 C1 H1 109.0 . . ?
O1 C2 C1 103.9(2) . . ?
O1 C2 H2A 111.0 . . ?
C1 C2 H2A 111.0 . . ?
O1 C2 H2B 111.0 . . ?
C1 C2 H2B 111.0 . . ?
H2A C2 H2B 109.0 . . ?
N1 C3 O1 117.3(3) . . ?
N1 C3 C7 130.6(3) . . ?
O1 C3 C7 112.1(3) . . ?
C1 C4 C5 112.2(4) . . ?
C1 C4 C6 109.1(3) . . ?
C5 C4 C6 110.9(4) . . ?
C1 C4 H4 108.2 . . ?
C5 C4 H4 108.2 . . ?
C6 C4 H4 108.2 . . ?
C4 C5 H5A 109.5 . . ?
C4 C5 H5B 109.5 . . ?
H5A C5 H5B 109.5 . . ?
C4 C5 H5C 109.5 . . ?
H5A C5 H5C 109.5 . . ?
H5B C5 H5C 109.5 . . ?
C4 C6 H6A 109.5 . . ?
C4 C6 H6B 109.5 . . ?
H6A C6 H6B 109.5 . . ?
C4 C6 H6C 109.5 . . ?
H6A C6 H6C 109.5 . . ?
H6B C6 H6C 109.5 . . ?
C8 C7 C3 112.9(2) . . ?
C8 C7 C21 108.3(3) . . ?
C3 C7 C21 108.6(3) . . ?
C8 C7 C14 108.9(3) . . ?
C3 C7 C14 109.6(3) . . ?
C21 C7 C14 108.6(3) . . ?
N2 C8 O2 117.1(3) . . ?
N2 C8 C7 129.5(3) . . ?
O2 C8 C7 113.4(2) . . ?
O2 C9 C10 104.1(2) . . ?
O2 C9 H9A 110.9 . . ?
C10 C9 H9A 110.9 . . ?
O2 C9 H9B 110.9 . . ?
C10 C9 H9B 110.9 . . ?
H9A C9 H9B 109.0 . . ?
N2 C10 C11 111.6(2) . . ?
N2 C10 C9 101.9(2) . . ?
C11 C10 C9 116.3(3) . . ?
N2 C10 H10 108.9 . . ?
C11 C10 H10 108.9 . . ?
C9 C10 H10 108.9 . . ?
C12 C11 C10 113.3(3) . . ?
C12 C11 C13 110.8(3) . . ?
C10 C11 C13 109.2(2) . . ?
C12 C11 H11 107.8 . . ?
C10 C11 H11 107.8 . . ?
C13 C11 H11 107.8 . . ?
C11 C12 H12A 109.5 . . ?
C11 C12 H12B 109.5 . . ?
H12A C12 H12B 109.5 . . ?
C11 C12 H12C 109.5 . . ?
H12A C12 H12C 109.5 . . ?
H12B C12 H12C 109.5 . . ?
C11 C13 H13A 109.5 . . ?
C11 C13 H13B 109.5 . . ?
H13A C13 H13B 109.5 . . ?
C11 C13 H13C 109.5 . . ?
H13A C13 H13C 109.5 . . ?
H13B C13 H13C 109.5 . . ?
C15 C14 C7 114.4(2) . . ?
C15 C14 H14A 108.7 . . ?
C7 C14 H14A 108.7 . . ?
C15 C14 H14B 108.7 . . ?
C7 C14 H14B 108.7 . . ?
H14A C14 H14B 107.6 . . ?
C16 C15 C20 118.8(3) . . ?
C16 C15 C14 122.0(3) . . ?
C20 C15 C14 119.2(3) . . ?
C17 C16 C15 121.4(4) . . ?
C17 C16 H16 119.3 . . ?
C15 C16 H16 119.3 . . ?
C16 C17 C18 119.3(4) . . ?
C16 C17 H17 120.3 . . ?
C18 C17 H17 120.3 . . ?
C19 C18 C17 119.9(4) . . ?
C19 C18 H18 120.1 . . ?
C17 C18 H18 120.1 . . ?
C20 C19 C18 120.0(4) . . ?
C20 C19 H19 120.0 . . ?
C18 C19 H19 120.0 . . ?
C19 C20 C15 120.6(4) . . ?
C19 C20 H20 119.7 . . ?
C15 C20 H20 119.7 . . ?
C7 C21 H21A 109.5 . . ?
C7 C21 H21B 109.5 . . ?
H21A C21 H21B 109.5 . . ?
C7 C21 H21C 109.5 . . ?
H21A C21 H21C 109.5 . . ?
H21B C21 H21C 109.5 . . ?
N3 C22 C25 111.3(2) . . ?
N3 C22 C23 102.7(2) . . ?
C25 C22 C23 115.5(3) . . ?
N3 C22 H22 109.0 . . ?
C25 C22 H22 109.0 . . ?
C23 C22 H22 109.0 . . ?
O3 C23 C22 103.8(2) . . ?
O3 C23 H23A 111.0 . . ?
C22 C23 H23A 111.0 . . ?
O3 C23 H23B 111.0 . . ?
C22 C23 H23B 111.0 . . ?
H23A C23 H23B 109.0 . . ?
N3 C24 O3 116.7(3) . . ?
N3 C24 C28 129.7(3) . . ?
O3 C24 C28 113.6(2) . . ?
C22 C25 C27 109.4(3) . . ?
C22 C25 C26 111.8(4) . . ?
C27 C25 C26 111.4(4) . . ?
C22 C25 H25 108.0 . . ?
C27 C25 H25 108.0 . . ?
C26 C25 H25 108.0 . . ?
C25 C26 H26A 109.5 . . ?
C25 C26 H26B 109.5 . . ?
H26A C26 H26B 109.5 . . ?
C25 C26 H26C 109.5 . . ?
H26A C26 H26C 109.5 . . ?
H26B C26 H26C 109.5 . . ?
C25 C27 H27A 109.5 . . ?
C25 C27 H27B 109.5 . . ?
H27A C27 H27B 109.5 . . ?
C25 C27 H27C 109.5 . . ?
H27A C27 H27C 109.5 . . ?
H27B C27 H27C 109.5 . . ?
C24 C28 C29 113.1(2) . . ?
C24 C28 C42 107.6(3) . . ?
C29 C28 C42 107.7(2) . . ?
C24 C28 C35 109.6(2) . . ?
C29 C28 C35 110.4(2) . . ?
C42 C28 C35 108.2(3) . . ?
N4 C29 O4 116.9(2) . . ?
N4 C29 C28 129.3(3) . . ?
O4 C29 C28 113.7(2) . . ?
O4 C30 C31 104.3(2) . . ?
O4 C30 H30A 110.9 . . ?
C31 C30 H30A 110.9 . . ?
O4 C30 H30B 110.9 . . ?
C31 C30 H30B 110.9 . . ?
H30A C30 H30B 108.9 . . ?
N4 C31 C32 110.9(2) . . ?
N4 C31 C30 101.7(2) . . ?
C32 C31 C30 115.2(2) . . ?
N4 C31 H31 109.6 . . ?
C32 C31 H31 109.6 . . ?
C30 C31 H31 109.6 . . ?
C34 C32 C31 113.8(3) . . ?
C34 C32 C33 111.2(3) . . ?
C31 C32 C33 109.3(2) . . ?
C34 C32 H32 107.4 . . ?
C31 C32 H32 107.4 . . ?
C33 C32 H32 107.4 . . ?
C32 C33 H33A 109.5 . . ?
C32 C33 H33B 109.5 . . ?
H33A C33 H33B 109.5 . . ?
C32 C33 H33C 109.5 . . ?
H33A C33 H33C 109.5 . . ?
H33B C33 H33C 109.5 . . ?
C32 C34 H34A 109.5 . . ?
C32 C34 H34B 109.5 . . ?
H34A C34 H34B 109.5 . . ?
C32 C34 H34C 109.5 . . ?
H34A C34 H34C 109.5 . . ?
H34B C34 H34C 109.5 . . ?
C36 C35 C28 116.3(2) . . ?
C36 C35 H35A 108.2 . . ?
C28 C35 H35A 108.2 . . ?
C36 C35 H35B 108.2 . . ?
C28 C35 H35B 108.2 . . ?
H35A C35 H35B 107.4 . . ?
C41 C36 C37 117.4(3) . . ?
C41 C36 C35 119.6(3) . . ?
C37 C36 C35 122.9(3) . . ?
C38 C37 C36 121.3(3) . . ?
C38 C37 H37 119.4 . . ?
C36 C37 H37 119.4 . . ?
C37 C38 C39 119.9(4) . . ?
C37 C38 H38 120.1 . . ?
C39 C38 H38 120.1 . . ?
C38 C39 C40 119.5(4) . . ?
C38 C39 H39 120.3 . . ?
C40 C39 H39 120.3 . . ?
C41 C40 C39 120.4(4) . . ?
C41 C40 H40 119.8 . . ?
C39 C40 H40 119.8 . . ?
C40 C41 C36 121.6(4) . . ?
C40 C41 H41 119.2 . . ?
C36 C41 H41 119.2 . . ?
C28 C42 H42A 109.5 . . ?
C28 C42 H42B 109.5 . . ?
H42A C42 H42B 109.5 . . ?
C28 C42 H42C 109.5 . . ?
H42A C42 H42C 109.5 . . ?
H42B C42 H42C 109.5 . . ?
Cl2 C43 Cl1 112.3(3) . . ?
Cl2 C43 H43A 109.1 . . ?
Cl1 C43 H43A 109.1 . . ?
Cl2 C43 H43B 109.1 . . ?
Cl1 C43 H43B 109.1 . . ?
H43A C43 H43B 107.9 . . ?
F2 B1 F4 110.4(4) . . ?
F2 B1 F3 109.0(4) . . ?
F4 B1 F3 109.5(4) . . ?
F2 B1 F1 111.3(4) . . ?
F4 B1 F1 107.1(4) . . ?
F3 B1 F1 109.7(4) . . ?
F7 B2 F5 109.2(4) . . ?
F7 B2 F8 112.0(3) . . ?
F5 B2 F8 106.5(3) . . ?
F7 B2 F6 110.7(3) . . ?
F5 B2 F6 108.8(3) . . ?
F8 B2 F6 109.5(3) . . ?
C3 N1 C1 107.5(2) . . ?
C3 N1 Cu1 125.9(2) . . ?
C1 N1 Cu1 125.85(18) . . ?
C8 N2 C10 108.2(2) . . ?
C8 N2 Cu1 127.3(2) . . ?
C10 N2 Cu1 124.37(18) . . ?
C24 N3 C22 107.7(2) . . ?
C24 N3 Cu1 126.84(19) . . ?
C22 N3 Cu1 124.75(18) . . ?
C29 N4 C31 108.4(2) . . ?
C29 N4 Cu1 127.58(19) . . ?
C31 N4 Cu1 123.59(18) . . ?
C3 O1 C2 106.6(2) . . ?
C8 O2 C9 107.1(2) . . ?
C24 O3 C23 107.1(2) . . ?
C29 O4 C30 106.7(2) . . ?
N2 Cu1 N4 144.55(10) . . ?
N2 Cu1 N3 99.80(10) . . ?
N4 Cu1 N3 91.51(9) . . ?
N2 Cu1 N1 92.13(9) . . ?
N4 Cu1 N1 101.44(9) . . ?
N3 Cu1 N1 138.42(9) . . ?

loop_
_geom_bond_atom_site_label_1
_geom_bond_atom_site_label_2
_geom_bond_distance
_geom_bond_site_symmetry_2
_geom_bond_publ_flag
C1 N1 1.502(3) . ?
C1 C4 1.517(4) . ?
C1 C2 1.525(4) . ?
C1 H1 1.0000 . ?
C2 O1 1.468(4) . ?
C2 H2A 0.9900 . ?
C2 H2B 0.9900 . ?
C3 N1 1.280(4) . ?
C3 O1 1.332(3) . ?
C3 C7 1.510(4) . ?
C4 C5 1.539(7) . ?
C4 C6 1.548(6) . ?
C4 H4 1.0000 . ?
C5 H5A 0.9800 . ?
C5 H5B 0.9800 . ?
C5 H5C 0.9800 . ?
C6 H6A 0.9800 . ?
C6 H6B 0.9800 . ?
C6 H6C 0.9800 . ?
C7 C8 1.509(4) . ?
C7 C21 1.550(4) . ?
C7 C14 1.558(4) . ?
C8 N2 1.282(4) . ?
C8 O2 1.330(3) . ?
C9 O2 1.463(4) . ?
C9 C10 1.541(4) . ?
C9 H9A 0.9900 . ?
C9 H9B 0.9900 . ?
C10 N2 1.500(3) . ?
C10 C11 1.523(4) . ?
C10 H10 1.0000 . ?
C11 C12 1.523(4) . ?
C11 C13 1.530(4) . ?
C11 H11 1.0000 . ?
C12 H12A 0.9800 . ?
C12 H12B 0.9800 . ?
C12 H12C 0.9800 . ?
C13 H13A 0.9800 . ?
C13 H13B 0.9800 . ?
C13 H13C 0.9800 . ?
C14 C15 1.525(5) . ?
C14 H14A 0.9900 . ?
C14 H14B 0.9900 . ?
C15 C16 1.384(5) . ?
C15 C20 1.391(5) . ?
C16 C17 1.381(5) . ?
C16 H16 0.9500 . ?
C17 C18 1.397(6) . ?
C17 H17 0.9500 . ?
C18 C19 1.387(6) . ?
C18 H18 0.9500 . ?
C19 C20 1.386(5) . ?
C19 H19 0.9500 . ?
C20 H20 0.9500 . ?
C21 H21A 0.9800 . ?
C21 H21B 0.9800 . ?
C21 H21C 0.9800 . ?
C22 N3 1.491(3) . ?
C22 C25 1.518(5) . ?
C22 C23 1.527(4) . ?
C22 H22 1.0000 . ?
C23 O3 1.461(4) . ?
C23 H23A 0.9900 . ?
C23 H23B 0.9900 . ?
C24 N3 1.289(4) . ?
C24 O3 1.331(3) . ?
C24 C28 1.502(4) . ?
C25 C27 1.524(6) . ?
C25 C26 1.558(7) . ?
C25 H25 1.0000 . ?
C26 H26A 0.9800 . ?
C26 H26B 0.9800 . ?
C26 H26C 0.9800 . ?
C27 H27A 0.9800 . ?
C27 H27B 0.9800 . ?
C27 H27C 0.9800 . ?
C28 C29 1.508(4) . ?
C28 C42 1.556(4) . ?
C28 C35 1.558(4) . ?
C29 N4 1.280(4) . ?
C29 O4 1.335(3) . ?
C30 O4 1.470(4) . ?
C30 C31 1.533(4) . ?
C30 H30A 0.9900 . ?
C30 H30B 0.9900 . ?
C31 N4 1.504(3) . ?
C31 C32 1.530(4) . ?
C31 H31 1.0000 . ?
C32 C34 1.528(4) . ?
C32 C33 1.536(4) . ?
C32 H32 1.0000 . ?
C33 H33A 0.9800 . ?
C33 H33B 0.9800 . ?
C33 H33C 0.9800 . ?
C34 H34A 0.9800 . ?
C34 H34B 0.9800 . ?
C34 H34C 0.9800 . ?
C35 C36 1.511(5) . ?
C35 H35A 0.9900 . ?
C35 H35B 0.9900 . ?
C36 C41 1.393(5) . ?
C36 C37 1.400(5) . ?
C37 C38 1.379(5) . ?
C37 H37 0.9500 . ?
C38 C39 1.383(5) . ?
C38 H38 0.9500 . ?
C39 C40 1.386(6) . ?
C39 H39 0.9500 . ?
C40 C41 1.364(6) . ?
C40 H40 0.9500 . ?
C41 H41 0.9500 . ?
C42 H42A 0.9800 . ?
C42 H42B 0.9800 . ?
C42 H42C 0.9800 . ?
C43 Cl2 1.734(7) . ?
C43 Cl1 1.769(6) . ?
C43 H43A 0.9900 . ?
C43 H43B 0.9900 . ?
B1 F2 1.376(6) . ?
B1 F4 1.380(6) . ?
B1 F3 1.385(6) . ?
B1 F1 1.393(6) . ?
B2 F7 1.343(5) . ?
B2 F5 1.378(5) . ?
B2 F8 1.384(5) . ?
B2 F6 1.386(4) . ?
N1 Cu1 1.967(2) . ?
N2 Cu1 1.953(2) . ?
N3 Cu1 1.963(2) . ?
N4 Cu1 1.956(2) . ?

loop_
_geom_torsion_atom_site_label_1
_geom_torsion_atom_site_label_2
_geom_torsion_atom_site_label_3
_geom_torsion_atom_site_label_4
_geom_torsion
_geom_torsion_site_symmetry_1
_geom_torsion_site_symmetry_2
_geom_torsion_site_symmetry_3
_geom_torsion_site_symmetry_4
_geom_torsion_publ_flag
N1 C1 C2 O1 -14.2(3) . . . . ?
C4 C1 C2 O1 107.9(3) . . . . ?
N1 C1 C4 C5 61.2(4) . . . . ?
C2 C1 C4 C5 -55.3(4) . . . . ?
N1 C1 C4 C6 -175.6(3) . . . . ?
C2 C1 C4 C6 67.9(4) . . . . ?
N1 C3 C7 C8 8.1(5) . . . . ?
O1 C3 C7 C8 -173.3(3) . . . . ?
N1 C3 C7 C21 -111.9(4) . . . . ?
O1 C3 C7 C21 66.7(3) . . . . ?
N1 C3 C7 C14 129.6(3) . . . . ?
O1 C3 C7 C14 -51.8(3) . . . . ?
C3 C7 C8 N2 -12.8(5) . . . . ?
C21 C7 C8 N2 107.4(4) . . . . ?
C14 C7 C8 N2 -134.7(3) . . . . ?
C3 C7 C8 O2 169.0(3) . . . . ?
C21 C7 C8 O2 -70.8(3) . . . . ?
C14 C7 C8 O2 47.1(3) . . . . ?
O2 C9 C10 N2 -12.3(3) . . . . ?
O2 C9 C10 C11 109.3(3) . . . . ?
N2 C10 C11 C12 62.9(3) . . . . ?
C9 C10 C11 C12 -53.5(3) . . . . ?
N2 C10 C11 C13 -173.1(2) . . . . ?
C9 C10 C11 C13 70.6(3) . . . . ?
C8 C7 C14 C15 54.3(3) . . . . ?
C3 C7 C14 C15 -69.6(3) . . . . ?
C21 C7 C14 C15 171.9(3) . . . . ?
C7 C14 C15 C16 67.5(4) . . . . ?
C7 C14 C15 C20 -113.9(3) . . . . ?
C20 C15 C16 C17 0.9(5) . . . . ?
C14 C15 C16 C17 179.5(3) . . . . ?
C15 C16 C17 C18 -0.3(5) . . . . ?
C16 C17 C18 C19 -0.8(6) . . . . ?
C17 C18 C19 C20 1.2(6) . . . . ?
C18 C19 C20 C15 -0.6(5) . . . . ?
C16 C15 C20 C19 -0.5(5) . . . . ?
C14 C15 C20 C19 -179.1(3) . . . . ?
N3 C22 C23 O3 -13.8(3) . . . . ?
C25 C22 C23 O3 107.5(3) . . . . ?
N3 C22 C25 C27 -170.7(4) . . . . ?
C23 C22 C25 C27 72.7(5) . . . . ?
N3 C22 C25 C26 65.3(4) . . . . ?
C23 C22 C25 C26 -51.2(4) . . . . ?
N3 C24 C28 C29 7.8(5) . . . . ?
O3 C24 C28 C29 -172.7(2) . . . . ?
N3 C24 C28 C42 -111.1(3) . . . . ?
O3 C24 C28 C42 68.4(3) . . . . ?
N3 C24 C28 C35 131.5(3) . . . . ?
O3 C24 C28 C35 -49.0(3) . . . . ?
C24 C28 C29 N4 -14.4(4) . . . . ?
C42 C28 C29 N4 104.4(3) . . . . ?
C35 C28 C29 N4 -137.6(3) . . . . ?
C24 C28 C29 O4 168.0(2) . . . . ?
C42 C28 C29 O4 -73.2(3) . . . . ?
C35 C28 C29 O4 44.8(3) . . . . ?
O4 C30 C31 N4 -13.8(3) . . . . ?
O4 C30 C31 C32 106.2(3) . . . . ?
N4 C31 C32 C34 63.9(3) . . . . ?
C30 C31 C32 C34 -50.9(3) . . . . ?
N4 C31 C32 C33 -171.1(2) . . . . ?
C30 C31 C32 C33 74.1(3) . . . . ?
C24 C28 C35 C36 -67.5(3) . . . . ?
C29 C28 C35 C36 57.8(3) . . . . ?
C42 C28 C35 C36 175.5(3) . . . . ?
C28 C35 C36 C41 -126.1(3) . . . . ?
C28 C35 C36 C37 58.4(4) . . . . ?
C41 C36 C37 C38 0.6(5) . . . . ?
C35 C36 C37 C38 176.2(3) . . . . ?
C36 C37 C38 C39 -0.9(5) . . . . ?
C37 C38 C39 C40 0.8(6) . . . . ?
C38 C39 C40 C41 -0.5(6) . . . . ?
C39 C40 C41 C36 0.2(7) . . . . ?
C37 C36 C41 C40 -0.2(5) . . . . ?
C35 C36 C41 C40 -176.0(4) . . . . ?
O1 C3 N1 C1 -3.2(4) . . . . ?
C7 C3 N1 C1 175.3(3) . . . . ?
O1 C3 N1 Cu1 -173.6(2) . . . . ?
C7 C3 N1 Cu1 4.9(5) . . . . ?
C4 C1 N1 C3 -112.5(3) . . . . ?
C2 C1 N1 C3 11.1(3) . . . . ?
C4 C1 N1 Cu1 57.8(3) . . . . ?
C2 C1 N1 Cu1 -178.5(2) . . . . ?
O2 C8 N2 C10 -3.3(4) . . . . ?
C7 C8 N2 C10 178.6(3) . . . . ?
O2 C8 N2 Cu1 -178.12(19) . . . . ?
C7 C8 N2 Cu1 3.8(5) . . . . ?
C11 C10 N2 C8 -115.0(3) . . . . ?
C9 C10 N2 C8 9.8(3) . . . . ?
C11 C10 N2 Cu1 60.1(3) . . . . ?
C9 C10 N2 Cu1 -175.13(19) . . . . ?
O3 C24 N3 C22 -3.3(3) . . . . ?
C28 C24 N3 C22 176.2(3) . . . . ?
O3 C24 N3 Cu1 -173.62(19) . . . . ?
C28 C24 N3 Cu1 5.9(5) . . . . ?
C25 C22 N3 C24 -113.3(3) . . . . ?
C23 C22 N3 C24 10.8(3) . . . . ?
C25 C22 N3 Cu1 57.2(3) . . . . ?
C23 C22 N3 Cu1 -178.6(2) . . . . ?
O4 C29 N4 C31 -3.9(3) . . . . ?
C28 C29 N4 C31 178.6(3) . . . . ?
O4 C29 N4 Cu1 -176.11(18) . . . . ?
C28 C29 N4 Cu1 6.4(4) . . . . ?
C32 C31 N4 C29 -111.8(3) . . . . ?
C30 C31 N4 C29 11.2(3) . . . . ?
C32 C31 N4 Cu1 60.8(3) . . . . ?
C30 C31 N4 Cu1 -176.21(18) . . . . ?
N1 C3 O1 C2 -6.7(4) . . . . ?
C7 C3 O1 C2 174.5(3) . . . . ?
C1 C2 O1 C3 13.1(4) . . . . ?
N2 C8 O2 C9 -5.4(4) . . . . ?
C7 C8 O2 C9 173.0(3) . . . . ?
C10 C9 O2 C8 11.2(3) . . . . ?
N3 C24 O3 C23 -6.3(4) . . . . ?
C28 C24 O3 C23 174.1(3) . . . . ?
C22 C23 O3 C24 12.6(3) . . . . ?
N4 C29 O4 C30 -5.8(3) . . . . ?
C28 C29 O4 C30 172.1(2) . . . . ?
C31 C30 O4 C29 12.4(3) . . . . ?
